data_7036444
loop_
_publ_author_name
'G\'omez-Iglesias, Patricia'
'Guyon, Fabrice'
'Khatyr, Abderrahim'
'Ulrich, Gilles'
'Knorr, Michael'
'Mart\'in-Alvarez, Jose Miguel'
'Miguel, Daniel'
'Villafa\~ne, Fernando'

_publ_section_title
;
 Luminescent rhenium(i) tricarbonyl complexes with pyrazolylamidino
 ligands: photophysical, electrochemical, and computational studies.
;
_journal_issue 40
_journal_name_full 'Dalton transactions (Cambridge, England : 2003)'
_journal_page_first 17516
_journal_page_last 17528
_journal_paper_doi 10.1039/c5dt02793d
_journal_volume 44
_journal_year 2015
_chemical_formula_moiety 'C10 H11 Cl N3 O3 Re, 0.8(C4 H8 O)'
_chemical_formula_sum 'C13.2 H17.4 Cl N3 O3.8 Re'
_chemical_formula_weight 500.55
_space_group_crystal_system monoclinic
_space_group_IT_number 14
_space_group_name_Hall '-P 2ybc'
_space_group_name_H-M_alt 'P 1 21/c 1'
_symmetry_space_group_name_Hall '-P 2ybc'
_symmetry_space_group_name_H-M 'P 1 21/c 1'
_atom_sites_solution_hydrogens geom
_atom_sites_solution_primary direct
_audit_creation_date 2015-09-02
_audit_creation_method
;
Olex2 1.2
(compiled 2015.01.26 svn.r3151 for OlexSys, GUI svn.r4998)
;
_audit_update_record
;
2015-09-08 deposited with the CCDC.
2015-09-08 downloaded from the CCDC.
;
_cell_angle_alpha 90
_cell_angle_beta 110.011(10)
_cell_angle_gamma 90
_cell_formula_units_Z 4
_cell_length_a 11.7779(11)
_cell_length_b 16.2401(12)
_cell_length_c 10.3889(9)
_cell_measurement_reflns_used 2600
_cell_measurement_temperature 293(2)
_cell_measurement_theta_max 25.4210
_cell_measurement_theta_min 3.2590
_cell_volume 1867.2(3)
_computing_cell_refinement
'CrysAlisPro, Agilent Technologies, Version 1.171.37.31 (release 14-01-2014 CrysAlis171 .NET) (compiled Jan 14 2014,18:38:05)'
_computing_data_collection
;
CrysAlisPro, Agilent Technologies,
Version 1.171.37.31 (release 14-01-2014 CrysAlis171 .NET)
(compiled Jan 14 2014,18:38:05)
;
_computing_data_reduction
'CrysAlisPro, Agilent Technologies, Version 1.171.37.31 (release 14-01-2014 CrysAlis171 .NET) (compiled Jan 14 2014,18:38:05)'
_computing_molecular_graphics 'Olex2 (Dolomanov et al., 2009)'
_computing_publication_material 'Olex2 (Dolomanov et al., 2009)'
_computing_structure_refinement 'ShelXL (Sheldrick, 2008)'
_computing_structure_solution 'ShelXT (Sheldrick, 2015)'
_diffrn_ambient_temperature 293(2)
_diffrn_detector 'CCD plate'
_diffrn_detector_area_resol_mean 10.4757
_diffrn_detector_type Atlas
_diffrn_measured_fraction_theta_full 0.988
_diffrn_measured_fraction_theta_max 0.805
_diffrn_measurement_details
;
  1 omega    8.00   72.00   1.0000   20.8850
omega____ theta____ kappa____ phi______ frames
    -        9.8631   37.0000 -180.0000 64

  2 omega  -54.00   30.00   1.0000   20.8850
omega____ theta____ kappa____ phi______ frames
    -        9.8631  -77.0000   60.0000 84
;
_diffrn_measurement_device 'four-circle diffractometer'
_diffrn_measurement_device_type 'SuperNova, Dual, Cu at zero, Atlas'
_diffrn_measurement_method '\w scans'
_diffrn_orient_matrix_UB_11 -0.0555707000
_diffrn_orient_matrix_UB_12 0.0155837000
_diffrn_orient_matrix_UB_13 0.0022166000
_diffrn_orient_matrix_UB_21 0.0103933000
_diffrn_orient_matrix_UB_22 0.0376436000
_diffrn_orient_matrix_UB_23 -0.0287211000
_diffrn_orient_matrix_UB_31 -0.0301076000
_diffrn_orient_matrix_UB_32 -0.0157780000
_diffrn_orient_matrix_UB_33 -0.0666530000
_diffrn_radiation_monochromator mirror
_diffrn_radiation_probe x-ray
_diffrn_radiation_type MoK\a
_diffrn_radiation_wavelength 0.71073
_diffrn_reflns_av_R_equivalents 0.0799
_diffrn_reflns_av_unetI/netI 0.1055
_diffrn_reflns_Laue_measured_fraction_full 0.989
_diffrn_reflns_Laue_measured_fraction_max 0.805
_diffrn_reflns_limit_h_max 11
_diffrn_reflns_limit_h_min -15
_diffrn_reflns_limit_k_max 21
_diffrn_reflns_limit_k_min -19
_diffrn_reflns_limit_l_max 13
_diffrn_reflns_limit_l_min -11
_diffrn_reflns_number 7163
_diffrn_reflns_point_group_measured_fraction_full 0.989
_diffrn_reflns_point_group_measured_fraction_max 0.805
_diffrn_reflns_theta_full 25.242
_diffrn_reflns_theta_max 28.925
_diffrn_reflns_theta_min 2.434
_diffrn_source 'SuperNova (Mo) X-ray Source'
_exptl_absorpt_coefficient_mu 6.670
_exptl_absorpt_correction_T_max 0.582
_exptl_absorpt_correction_T_min 0.100
_exptl_absorpt_correction_type gaussian
_exptl_absorpt_process_details
;
CrysAlisPro, Agilent Technologies,
Version 1.171.37.31 (release 14-01-2014 CrysAlis171 .NET)
(compiled Jan 14 2014,18:38:05)
Numerical absorption correction based on gaussian integration over
            a multifaceted crystal model
Empirical absorption correction using spherical harmonics,
 implemented in SCALE3 ABSPACK scaling algorithm.
;
_exptl_crystal_colour yellow
_exptl_crystal_colour_primary yellow
_exptl_crystal_density_diffrn 1.781
_exptl_crystal_description prism
_exptl_crystal_F_000 960
_exptl_crystal_size_max 0.6978
_exptl_crystal_size_mid 0.1868
_exptl_crystal_size_min 0.064
_refine_diff_density_max 2.132
_refine_diff_density_min -3.302
_refine_diff_density_rms 0.277
_refine_ls_extinction_method none
_refine_ls_goodness_of_fit_ref 1.090
_refine_ls_hydrogen_treatment constr
_refine_ls_matrix_type full
_refine_ls_number_parameters 202
_refine_ls_number_reflns 3966
_refine_ls_number_restraints 67
_refine_ls_restrained_S_all 1.085
_refine_ls_R_factor_all 0.1388
_refine_ls_R_factor_gt 0.0887
_refine_ls_shift/su_max 0.000
_refine_ls_shift/su_mean 0.000
_refine_ls_structure_factor_coef Fsqd
_refine_ls_weighting_details 'w=1/[\s^2^(Fo^2^)+(0.1708P)^2^] where P=(Fo^2^+2Fc^2^)/3'
_refine_ls_weighting_scheme calc
_refine_ls_wR_factor_gt 0.2417
_refine_ls_wR_factor_ref 0.3216
_reflns_Friedel_coverage 0.000
_reflns_number_gt 2137
_reflns_number_total 3966
_reflns_threshold_expression 'I > 2\s(I)'
_cod_data_source_file c5dt02793d2.cif
_cod_data_source_block 2
_cod_depositor_comments 'Adding full bibliography for 7036443--7036445.cif.'
_cod_original_formula_sum 'C13.20 H17.40 Cl N3 O3.80 Re'
_cod_database_code 7036444
_shelxl_version_number 2013-3
_shelx_space_group_comment
;
The symmetry employed for this shelxl refinement is uniquely defined
by the following loop, which should always be used as a source of
symmetry information in preference to the above space-group names.
They are only intended as comments.
;
_reflns_odcompleteness_completeness 95.86
_reflns_odcompleteness_iscentric 1
_reflns_odcompleteness_theta 26.32
_olex2_refinement_description
;
1. Fixed Uiso
 At 1.2 times of:
  All C(H) groups, All C(H,H) groups, All N(H) groups
 At 1.5 times of:
  All C(H,H,H) groups
2. Rigid bond restraints
 O91, C91, C92, C93, C94
 with sigma for 1-2 distances of 0.01 and sigma for 1-3 distances of 0.01
 Re1, C1, O1
 with sigma for 1-2 distances of 0.01 and sigma for 1-3 distances of 0.01
 Re1, C2, O2
 with sigma for 1-2 distances of 0.01 and sigma for 1-3 distances of 0.01
 Re1, C3, O3
 with sigma for 1-2 distances of 0.01 and sigma for 1-3 distances of 0.01
3. Uiso/Uaniso restraints and constraints
O91 \\sim C91 \\sim C92 \\sim C93 \\sim C94: within 1.7A with sigma of 0.04 and
sigma for terminal atoms of 0.08
Re1 \\sim C1 \\sim O1: within 1.7A with sigma of 0.04 and sigma for terminal
atoms of 0.08
Re1 \\sim C2 \\sim O2: within 1.7A with sigma of 0.04 and sigma for terminal
atoms of 0.08
Re1 \\sim C3 \\sim O3: within 1.7A with sigma of 0.04 and sigma for terminal
atoms of 0.08
4. Others
 Fixed Sof: O91(0.8) C94(0.8) H94A(0.8) H94B(0.8) C93(0.8) H93A(0.8) H93B(0.8)
 C92(0.8) H92A(0.8) H92B(0.8) C91(0.8) H91A(0.8) H91B(0.8)
5.a Free rotating group:
 O91(C94,C93,C92,C91)
5.b Secondary CH2 refined with riding coordinates:
 C94(H94A,H94B), C93(H93A,H93B), C92(H92A,H92B), C91(H91A,H91B)
5.c Aromatic/amide H refined with riding coordinates:
 C12(H12), N3(H3)
5.d Idealised Me refined as rotating group:
 C14(H14A,H14B,H14C), C15(H15A,H15B,H15C), C22(H22A,H22B,H22C)
;
_shelx_shelxl_version_number 2014/7
_olex2_submission_special_instructions 'No special instructions were received'

loop_
_space_group_symop_operation_xyz
'x, y, z'
'-x, y+1/2, -z+1/2'
'-x, -y, -z'
'x, -y-1/2, z-1/2'

loop_
_atom_site_label
_atom_site_type_symbol
_atom_site_fract_x
_atom_site_fract_y
_atom_site_fract_z
_atom_site_U_iso_or_equiv
_atom_site_adp_type
_atom_site_occupancy
_atom_site_site_symmetry_order
_atom_site_calc_flag
_atom_site_refinement_flags_posn
_atom_site_refinement_flags_adp
_atom_site_refinement_flags_occupancy
_atom_site_disorder_assembly
_atom_site_disorder_group
C1 C -0.879(2) -0.9816(18) -0.273(3) 0.122(8) Uani 1 1 d . U . . .
C2 C -0.7295(13) -0.9285(11) -0.0278(19) 0.074(5) Uani 1 1 d . U . . .
C3 C -0.7806(17) -0.8350(11) -0.2652(17) 0.087(6) Uani 1 1 d . U . . .
C11 C -0.7157(18) -0.9578(11) -0.5269(17) 0.074(5) Uani 1 1 d . . . . .
C12 C -0.6759(19) -1.0185(13) -0.6008(17) 0.091(6) Uani 1 1 d . . . . .
H12 H -0.6859 -1.0174 -0.6935 0.109 Uiso 1 1 calc R . . . .
C13 C -0.6202(15) -1.0786(11) -0.5088(16) 0.068(4) Uani 1 1 d . . . . .
C14 C -0.780(2) -0.8802(12) -0.571(2) 0.109(7) Uani 1 1 d . . . . .
H14A H -0.8029 -0.8751 -0.6685 0.163 Uiso 1 1 calc GR . . . .
H14B H -0.7281 -0.8351 -0.5275 0.163 Uiso 1 1 calc GR . . . .
H14C H -0.8508 -0.8793 -0.5452 0.163 Uiso 1 1 calc GR . . . .
C15 C -0.5667(17) -1.1588(12) -0.5351(16) 0.084(5) Uani 1 1 d . . . . .
H15A H -0.6138 -1.2040 -0.5211 0.126 Uiso 1 1 calc GR . . . .
H15B H -0.4851 -1.1637 -0.4732 0.126 Uiso 1 1 calc GR . . . .
H15C H -0.5674 -1.1597 -0.6278 0.126 Uiso 1 1 calc GR . . . .
C21 C -0.5957(16) -1.0953(10) -0.2606(15) 0.068(4) Uani 1 1 d . . . . .
C22 C -0.522(2) -1.1700(12) -0.236(2) 0.094(6) Uani 1 1 d . . . . .
H22A H -0.5702 -1.2147 -0.2876 0.141 Uiso 1 1 calc GR . . . .
H22B H -0.4947 -1.1831 -0.1406 0.141 Uiso 1 1 calc GR . . . .
H22C H -0.4542 -1.1613 -0.2654 0.141 Uiso 1 1 calc GR . . . .
Cl1 Cl -0.5090(4) -0.8838(3) -0.1493(4) 0.0800(12) Uani 1 1 d . . . . .
N1 N -0.6898(11) -0.9833(8) -0.3978(12) 0.064(3) Uani 1 1 d . . . . .
N2 N -0.6319(16) -1.0579(8) -0.3869(16) 0.077(4) Uani 1 1 d . . . . .
N3 N -0.6226(12) -1.0581(6) -0.1677(13) 0.058(3) Uani 1 1 d . . . . .
H3 H -0.6033 -1.0792 -0.0872 0.070 Uiso 1 1 calc R . . . .
O1 O -0.9740(15) -1.0103(13) -0.306(2) 0.142(7) Uani 1 1 d . U . . .
O2 O -0.7389(17) -0.9172(12) 0.0705(15) 0.115(5) Uani 1 1 d . U . . .
O3 O -0.8181(17) -0.7696(10) -0.2947(17) 0.132(6) Uani 1 1 d . U . . .
Re1 Re -0.71683(6) -0.94183(4) -0.21059(7) 0.0704(4) Uani 1 1 d . U . . .
O91 O -0.7983(17) -1.2548(13) -0.446(3) 0.152(7) Uani 0.8 1 d . U P A -1
C94 C -0.874(2) -1.2293(14) -0.370(3) 0.160(10) Uani 0.8 1 d G U P A -1
H94A H -0.9070 -1.1749 -0.3985 0.192 Uiso 0.8 1 calc R . P A -1
H94B H -0.8280 -1.2278 -0.2726 0.192 Uiso 0.8 1 calc R . P A -1
C93 C -0.9760(19) -1.2931(18) -0.400(3) 0.160(10) Uani 0.8 1 d G U P A -1
H93A H -1.0433 -1.2789 -0.4817 0.192 Uiso 0.8 1 calc R . P A -1
H93B H -1.0048 -1.2988 -0.3235 0.192 Uiso 0.8 1 calc R . P A -1
C92 C -0.912(2) -1.3717(13) -0.421(3) 0.154(9) Uani 0.8 1 d G U P A -1
H92A H -0.8647 -1.3967 -0.3347 0.185 Uiso 0.8 1 calc R . P A -1
H92B H -0.9686 -1.4117 -0.4769 0.185 Uiso 0.8 1 calc R . P A -1
C91 C -0.830(2) -1.3375(15) -0.496(3) 0.157(9) Uani 0.8 1 d G U P A -1
H91A H -0.7579 -1.3711 -0.4773 0.189 Uiso 0.8 1 calc R . P A -1
H91B H -0.8724 -1.3371 -0.5946 0.189 Uiso 0.8 1 calc R . P A -1

loop_
_atom_site_aniso_label
_atom_site_aniso_U_11
_atom_site_aniso_U_22
_atom_site_aniso_U_33
_atom_site_aniso_U_23
_atom_site_aniso_U_13
_atom_site_aniso_U_12
C1 0.115(12) 0.13(2) 0.14(2) -0.055(17) 0.077(15) -0.044(15)
C2 0.050(7) 0.102(12) 0.078(9) -0.038(9) 0.032(7) -0.041(7)
C3 0.130(16) 0.061(8) 0.051(9) -0.027(7) 0.006(9) -0.001(8)
C11 0.100(13) 0.076(10) 0.044(9) -0.014(8) 0.021(8) -0.040(9)
C12 0.137(16) 0.093(13) 0.047(9) -0.016(10) 0.037(10) -0.051(12)
C13 0.087(10) 0.072(9) 0.063(9) -0.025(9) 0.049(8) -0.031(8)
C14 0.144(19) 0.075(13) 0.094(15) 0.038(11) 0.024(13) 0.028(13)
C15 0.108(13) 0.097(13) 0.051(8) -0.011(9) 0.032(8) 0.023(10)
C21 0.104(12) 0.052(8) 0.057(8) 0.004(7) 0.039(8) -0.002(8)
C22 0.135(16) 0.071(11) 0.086(13) 0.004(9) 0.051(12) 0.025(11)
Cl1 0.103(3) 0.078(3) 0.069(2) 0.009(2) 0.044(2) -0.016(2)
N1 0.084(8) 0.055(7) 0.061(7) -0.003(6) 0.037(6) 0.002(6)
N2 0.120(12) 0.071(9) 0.065(9) -0.009(6) 0.061(8) -0.012(7)
N3 0.083(8) 0.047(7) 0.046(7) -0.003(5) 0.024(6) -0.009(5)
O1 0.101(9) 0.151(17) 0.191(17) -0.057(14) 0.070(11) -0.032(10)
O2 0.153(14) 0.141(12) 0.072(8) -0.016(9) 0.065(9) -0.011(11)
O3 0.176(14) 0.077(8) 0.133(14) -0.036(8) 0.041(10) 0.031(9)
Re1 0.0921(7) 0.0613(6) 0.0698(6) -0.0053(3) 0.0434(5) -0.0007(3)
O91 0.127(14) 0.146(16) 0.20(2) 0.006(15) 0.085(13) -0.008(12)
C94 0.110(17) 0.156(19) 0.22(3) -0.012(19) 0.058(16) 0.037(14)
C93 0.135(18) 0.18(2) 0.19(2) 0.05(2) 0.087(17) 0.020(14)
C92 0.114(19) 0.144(17) 0.19(3) 0.05(2) 0.037(17) 0.010(14)
C91 0.14(2) 0.17(2) 0.18(2) -0.031(18) 0.068(16) -0.011(17)

loop_
_atom_type_symbol
_atom_type_description
_atom_type_scat_dispersion_real
_atom_type_scat_dispersion_imag
_atom_type_scat_source
C C 0.0033 0.0016 'International Tables Vol C Tables 4.2.6.8 and 6.1.1.4'
H H 0.0000 0.0000 'International Tables Vol C Tables 4.2.6.8 and 6.1.1.4'
Cl Cl 0.1484 0.1585 'International Tables Vol C Tables 4.2.6.8 and 6.1.1.4'
N N 0.0061 0.0033 'International Tables Vol C Tables 4.2.6.8 and 6.1.1.4'
O O 0.0106 0.0060 'International Tables Vol C Tables 4.2.6.8 and 6.1.1.4'
Re Re -1.0185 7.2310 'International Tables Vol C Tables 4.2.6.8 and 6.1.1.4'

loop_
_exptl_crystal_face_index_h
_exptl_crystal_face_index_k
_exptl_crystal_face_index_l
_exptl_crystal_face_perp_dist
_exptl_oxdiff_crystal_face_indexfrac_h
_exptl_oxdiff_crystal_face_indexfrac_k
_exptl_oxdiff_crystal_face_indexfrac_l
_exptl_oxdiff_crystal_face_x
_exptl_oxdiff_crystal_face_y
_exptl_oxdiff_crystal_face_z
1 0 0 0.0320 0.9984 0.0056 0.0040 -0.0554 0.0105 -0.0304
-1 0 0 0.0320 -0.9984 -0.0056 -0.0040 0.0554 -0.0105 0.0304
0 1 1 0.2601 0.0004 0.9973 1.0023 0.0177 0.0088 -0.0826
0 -1 -1 0.1881 -0.0004 -0.9973 -1.0023 -0.0177 -0.0088 0.0826
0 1 0 0.0934 -0.0007 0.9978 -0.0019 0.0156 0.0376 -0.0156
0 -1 0 0.0934 0.0007 -0.9978 0.0019 -0.0156 -0.0376 0.0156

loop_
_geom_angle_atom_site_label_1
_geom_angle_atom_site_label_2
_geom_angle_atom_site_label_3
_geom_angle
O1 C1 Re1 176(3)
O2 C2 Re1 176(2)
O3 C3 Re1 178.2(15)
C12 C11 C14 131.3(18)
N1 C11 C12 108.8(17)
N1 C11 C14 119.8(17)
C13 C12 C11 106.6(15)
C12 C13 C15 128.3(14)
N2 C13 C12 107.3(16)
N2 C13 C15 124.1(16)
N2 C21 C22 120.2(14)
N3 C21 C22 123.6(15)
N3 C21 N2 116.1(14)
C11 N1 N2 107.0(13)
C11 N1 Re1 138.3(12)
N2 N1 Re1 114.7(9)
C13 N2 C21 133.0(15)
C13 N2 N1 110.2(14)
C21 N2 N1 116.8(12)
C21 N3 Re1 120.4(10)
C1 Re1 C2 88.1(8)
C1 Re1 Cl1 174.9(9)
C1 Re1 N1 91.6(8)
C1 Re1 N3 99.1(10)
C2 Re1 Cl1 96.0(4)
C2 Re1 N1 167.7(7)
C2 Re1 N3 95.8(7)
C3 Re1 C1 87.7(11)
C3 Re1 C2 92.0(8)
C3 Re1 Cl1 89.1(6)
C3 Re1 N1 100.3(6)
C3 Re1 N3 169.8(7)
N1 Re1 Cl1 85.1(3)
N3 Re1 Cl1 83.5(3)
N3 Re1 N1 72.1(5)
C91 O91 C94 109.4
O91 C94 C93 106.4
C94 C93 C92 101.5
C91 C92 C93 101.5
O91 C91 C92 106.4

loop_
_geom_bond_atom_site_label_1
_geom_bond_atom_site_label_2
_geom_bond_distance
C1 O1 1.15(2)
C1 Re1 1.91(2)
C2 O2 1.08(2)
C2 Re1 1.967(17)
C3 O3 1.15(2)
C3 Re1 1.898(19)
C11 C12 1.42(3)
C11 C14 1.46(3)
C11 N1 1.34(2)
C12 C13 1.37(3)
C13 C15 1.51(2)
C13 N2 1.363(18)
C21 C22 1.46(2)
C21 N2 1.37(2)
C21 N3 1.267(19)
Cl1 Re1 2.494(4)
N1 N2 1.377(17)
N1 Re1 2.182(11)
N3 Re1 2.157(11)
O91 C94 1.4440
O91 C91 1.4432
C94 C93 1.5341
C93 C92 1.5388
C92 C91 1.5345
